data_4033822
loop_
_publ_author_name
'Liu, Wei'
'Zhang, Yu'
'He, Jiaming'
'Yu, Yue'
'Yuan, Jiajun'
'Ye, Xiaoyi'
'Zhang, Ziwu'
'Xue, Liang'
'Cao, Hua'

_publ_section_title
;
 Transition-Metal-Free Three-Component Reaction: Additive Controlled
 Synthesis of Sulfonylated Imidazoles.
;
_journal_issue 17
_journal_name_full 'The Journal of organic chemistry'
_journal_page_first 11348
_journal_page_last 11358
_journal_paper_doi 10.1021/acs.joc.9b01818
_journal_volume 84
_journal_year 2019
_chemical_formula_moiety 'C31 H28 N2 O2 S'
_chemical_formula_sum 'C31 H28 N2 O2 S'
_chemical_formula_weight 492.61
_space_group_crystal_system monoclinic
_space_group_IT_number 14
_space_group_name_Hall '-P 2ybc'
_space_group_name_H-M_alt 'P 1 21/c 1'
_atom_sites_solution_hydrogens geom
_atom_sites_solution_primary dual
_audit_creation_date 2018-09-01
_audit_creation_method
;
Olex2 1.2
(compiled 2018.05.29 svn.r3508 for OlexSys, GUI svn.r5506)
;
_cell_angle_alpha 90
_cell_angle_beta 105.882(7)
_cell_angle_gamma 90
_cell_formula_units_Z 4
_cell_length_a 8.4805(5)
_cell_length_b 22.3313(13)
_cell_length_c 13.9538(8)
_cell_measurement_reflns_used 4861
_cell_measurement_temperature 100.00(10)
_cell_measurement_theta_max 28.6000
_cell_measurement_theta_min 2.6220
_cell_volume 2541.7(3)
_computing_cell_refinement 'CrysAlisPro 1.171.38.43f (Rigaku OD, 2015)'
_computing_data_collection 'CrysAlisPro 1.171.38.43f (Rigaku OD, 2015)'
_computing_data_reduction 'CrysAlisPro 1.171.38.43f (Rigaku OD, 2015)'
_computing_molecular_graphics 'Olex2 (Dolomanov et al., 2009)'
_computing_publication_material 'Olex2 (Dolomanov et al., 2009)'
_computing_structure_refinement 'ShelXL (Sheldrick, 2015)'
_computing_structure_solution 'ShelXT (Sheldrick, 2015)'
_diffrn_ambient_environment N~2~
_diffrn_ambient_temperature 100.00(10)
_diffrn_detector 'CCD plate'
_diffrn_detector_area_resol_mean 5.2684
_diffrn_detector_type AtlasS2
_diffrn_measured_fraction_theta_full 0.987
_diffrn_measured_fraction_theta_max 0.987
_diffrn_measurement_details
;
List of Runs (angles in degrees, time in seconds):

  # Type    Start    End  Width  t~exp~   \w     \q     \k     \f   Frames
--------------------------------------------------------------------------
  1  \w    -13.00  84.00   1.00    2.00    --   11.74  57.00 -30.00   97
  2  \w     35.00  61.00   1.00    2.00    --   11.74 178.00 150.00   26
  3  \w    -19.00  69.00   1.00    2.00    --   11.74  77.00  90.00   88
;
_diffrn_measurement_device 'four-circle diffractometer'
_diffrn_measurement_device_type 'SuperNova, Dual, Cu at zero, AtlasS2'
_diffrn_measurement_method '\w scans'
_diffrn_orient_matrix_type 'CrysAlisPro convention (1999,Acta A55,543-557)'
_diffrn_orient_matrix_UB_11 0.0145480000
_diffrn_orient_matrix_UB_12 -0.0259339000
_diffrn_orient_matrix_UB_13 0.0304842000
_diffrn_orient_matrix_UB_21 0.0228555000
_diffrn_orient_matrix_UB_22 0.0183169000
_diffrn_orient_matrix_UB_23 0.0431320000
_diffrn_orient_matrix_UB_31 -0.0825957000
_diffrn_orient_matrix_UB_32 0.0004636000
_diffrn_orient_matrix_UB_33 0.0021624000
_diffrn_radiation_monochromator mirror
_diffrn_radiation_probe x-ray
_diffrn_radiation_type MoK\a
_diffrn_radiation_wavelength 0.71073
_diffrn_reflns_av_R_equivalents 0.0405
_diffrn_reflns_av_unetI/netI 0.0518
_diffrn_reflns_Laue_measured_fraction_full 0.987
_diffrn_reflns_Laue_measured_fraction_max 0.987
_diffrn_reflns_limit_h_max 10
_diffrn_reflns_limit_h_min -7
_diffrn_reflns_limit_k_max 26
_diffrn_reflns_limit_k_min -21
_diffrn_reflns_limit_l_max 16
_diffrn_reflns_limit_l_min -16
_diffrn_reflns_number 12078
_diffrn_reflns_point_group_measured_fraction_full 0.987
_diffrn_reflns_point_group_measured_fraction_max 0.987
_diffrn_reflns_theta_full 25.000
_diffrn_reflns_theta_max 25.000
_diffrn_reflns_theta_min 2.373
_diffrn_source 'micro-focus sealed X-ray tube'
_diffrn_source_type 'SuperNova (Mo) X-ray Source'
_exptl_absorpt_coefficient_mu 0.159
_exptl_absorpt_correction_T_max 1.00000
_exptl_absorpt_correction_T_min 0.01121
_exptl_absorpt_correction_type multi-scan
_exptl_absorpt_process_details
;
CrysAlisPro 1.171.38.43f (Rigaku Oxford Diffraction, 2015)
Empirical absorption correction using spherical harmonics,
 implemented in SCALE3 ABSPACK scaling algorithm.
;
_exptl_crystal_colour colourless
_exptl_crystal_colour_primary colourless
_exptl_crystal_density_diffrn 1.287
_exptl_crystal_description block
_exptl_crystal_F_000 1040
_exptl_crystal_size_max 0.14
_exptl_crystal_size_mid 0.13
_exptl_crystal_size_min 0.11
_refine_diff_density_max 0.454
_refine_diff_density_min -0.405
_refine_diff_density_rms 0.052
_refine_ls_extinction_method none
_refine_ls_goodness_of_fit_ref 1.019
_refine_ls_hydrogen_treatment constr
_refine_ls_matrix_type full
_refine_ls_number_parameters 327
_refine_ls_number_reflns 4423
_refine_ls_number_restraints 0
_refine_ls_restrained_S_all 1.019
_refine_ls_R_factor_all 0.0632
_refine_ls_R_factor_gt 0.0508
_refine_ls_shift/su_max 0.001
_refine_ls_shift/su_mean 0.000
_refine_ls_structure_factor_coef Fsqd
_refine_ls_weighting_details 'w=1/[\s^2^(Fo^2^)+(0.0586P)^2^+0.7954P] where P=(Fo^2^+2Fc^2^)/3'
_refine_ls_weighting_scheme calc
_refine_ls_wR_factor_gt 0.1182
_refine_ls_wR_factor_ref 0.1267
_reflns_Friedel_coverage 0.000
_reflns_number_gt 3609
_reflns_number_total 4423
_reflns_threshold_expression 'I > 2\s(I)'
_cod_data_source_file jo9b01818_si_003.cif
_cod_data_source_block 02_0901
_cod_database_code 4033822
_shelx_shelxl_version_number 2018/3
_shelx_space_group_comment
;
The symmetry employed for this shelxl refinement is uniquely defined
by the following loop, which should always be used as a source of
symmetry information in preference to the above space-group names.
They are only intended as comments.
;
_reflns_odcompleteness_completeness 98.13
_reflns_odcompleteness_iscentric 1
_reflns_odcompleteness_theta 26.32
_olex2_refinement_description
;
1. Fixed Uiso
 At 1.2 times of:
  All C(H) groups, All C(H,H) groups
 At 1.5 times of:
  All C(H,H,H) groups
2.a Ternary CH refined with riding coordinates:
 C4(H4)
2.b Secondary CH2 refined with riding coordinates:
 C29(H29A,H29B)
2.c Aromatic/amide H refined with riding coordinates:
 C22(H22), C24(H24), C2(H2), C16(H16), C25(H25), C28(H28), C6(H6), C21(H21),
 C12(H12), C10(H10), C18(H18), C15(H15), C19(H19), C8(H8), C27(H27), C14(H14),
 C7(H7), C13(H13), C9(H9)
2.d Idealised Me refined as rotating group:
 C31(H31A,H31B,H31C), C30(H30A,H30B,H30C)
;
_olex2_submission_special_instructions 'No special instructions were received'
_oxdiff_exptl_absorpt_empirical_details
;
Empirical correction (ABSPACK) includes:
- Absorption correction using spherical harmonics
- Frame scaling
- Detector area scaling
;
_oxdiff_exptl_absorpt_empirical_full_max 49.187
_oxdiff_exptl_absorpt_empirical_full_min 0.438

loop_
_space_group_symop_operation_xyz
'x, y, z'
'-x, y+1/2, -z+1/2'
'-x, -y, -z'
'x, -y-1/2, z-1/2'

loop_
_atom_site_label
_atom_site_type_symbol
_atom_site_fract_x
_atom_site_fract_y
_atom_site_fract_z
_atom_site_U_iso_or_equiv
_atom_site_adp_type
_atom_site_occupancy
_atom_site_site_symmetry_order
_atom_site_calc_flag
_atom_site_refinement_flags_posn
S1 S 0.64934(6) 0.55396(2) 0.37150(4) 0.02485(17) Uani 1 1 d .
O2 O 0.71294(18) 0.55471(6) 0.28580(10) 0.0305(4) Uani 1 1 d .
O1 O 0.55754(18) 0.50263(6) 0.38738(11) 0.0316(4) Uani 1 1 d .
N1 N 0.5705(2) 0.72729(8) 0.40422(12) 0.0244(4) Uani 1 1 d .
N2 N 0.7448(2) 0.75341(8) 0.31773(13) 0.0288(4) Uani 1 1 d .
C23 C 0.8113(3) 0.56642(9) 0.47921(15) 0.0248(5) Uani 1 1 d .
C3 C 0.6061(3) 0.67563(9) 0.35832(15) 0.0248(5) Uani 1 1 d .
C17 C 0.4426(3) 0.73171(9) 0.45438(15) 0.0244(5) Uani 1 1 d .
C5 C 0.3637(3) 0.60806(9) 0.27898(15) 0.0257(5) Uani 1 1 d .
C1 C 0.6569(2) 0.77327(9) 0.37636(15) 0.0246(5) Uani 1 1 d .
C4 C 0.5162(3) 0.61848(9) 0.36444(15) 0.0257(5) Uani 1 1 d .
H4 H 0.482187 0.619701 0.426132 0.031 Uiso 1 1 calc R
C22 C 0.4770(3) 0.72239(10) 0.55644(16) 0.0293(5) Uani 1 1 d .
H22 H 0.582932 0.713312 0.593974 0.035 Uiso 1 1 calc R
C11 C 0.6514(2) 0.83657(9) 0.40498(15) 0.0253(5) Uani 1 1 d .
C24 C 0.9654(3) 0.58127(10) 0.47024(16) 0.0302(5) Uani 1 1 d .
H24 H 0.982514 0.585823 0.407585 0.036 Uiso 1 1 calc R
C2 C 0.7130(3) 0.69336(10) 0.30671(16) 0.0291(5) Uani 1 1 d .
H2 H 0.758627 0.667883 0.268815 0.035 Uiso 1 1 calc R
C16 C 0.6443(3) 0.85469(10) 0.49949(16) 0.0296(5) Uani 1 1 d .
H16 H 0.640368 0.826059 0.547170 0.036 Uiso 1 1 calc R
C26 C 1.0702(3) 0.58383(10) 0.64916(16) 0.0307(5) Uani 1 1 d .
C25 C 1.0926(3) 0.58917(10) 0.55456(16) 0.0320(5) Uani 1 1 d .
H25 H 1.196250 0.598328 0.548217 0.038 Uiso 1 1 calc R
C20 C 0.1909(3) 0.73938(10) 0.54754(18) 0.0324(5) Uani 1 1 d .
C28 C 0.7848(3) 0.55992(10) 0.57250(16) 0.0324(5) Uani 1 1 d .
H28 H 0.681839 0.549455 0.578593 0.039 Uiso 1 1 calc R
C6 C 0.3616(3) 0.62194(10) 0.18142(16) 0.0314(5) Uani 1 1 d .
H6 H 0.453468 0.638962 0.168155 0.038 Uiso 1 1 calc R
C21 C 0.3497(3) 0.72691(10) 0.60152(17) 0.0333(6) Uani 1 1 d .
H21 H 0.372457 0.721361 0.670003 0.040 Uiso 1 1 calc R
C12 C 0.6588(3) 0.88042(10) 0.33528(17) 0.0333(6) Uani 1 1 d .
H12 H 0.664896 0.869109 0.272235 0.040 Uiso 1 1 calc R
C10 C 0.2254(3) 0.58257(11) 0.29691(18) 0.0349(6) Uani 1 1 d .
H10 H 0.226109 0.572620 0.361744 0.042 Uiso 1 1 calc R
C18 C 0.2855(3) 0.74410(10) 0.39938(17) 0.0328(5) Uani 1 1 d .
H18 H 0.262912 0.750009 0.330979 0.039 Uiso 1 1 calc R
C15 C 0.6432(3) 0.91489(10) 0.52282(17) 0.0338(6) Uani 1 1 d .
H15 H 0.637892 0.926509 0.585871 0.041 Uiso 1 1 calc R
C19 C 0.1604(3) 0.74782(11) 0.44551(18) 0.0365(6) Uani 1 1 d .
H19 H 0.054202 0.756117 0.407490 0.044 Uiso 1 1 calc R
C8 C 0.0863(3) 0.58585(11) 0.12329(19) 0.0416(6) Uani 1 1 d .
H8 H -0.006836 0.578679 0.071112 0.050 Uiso 1 1 calc R
C27 C 0.9142(3) 0.56928(11) 0.65616(16) 0.0355(6) Uani 1 1 d .
H27 H 0.896485 0.565775 0.718821 0.043 Uiso 1 1 calc R
C14 C 0.6498(3) 0.95782(11) 0.45256(18) 0.0363(6) Uani 1 1 d .
H14 H 0.649207 0.998258 0.468397 0.044 Uiso 1 1 calc R
C7 C 0.2239(3) 0.61053(11) 0.10449(17) 0.0374(6) Uani 1 1 d .
H7 H 0.223622 0.619530 0.039372 0.045 Uiso 1 1 calc R
C13 C 0.6574(3) 0.94055(10) 0.35876(18) 0.0371(6) Uani 1 1 d .
H13 H 0.661453 0.969387 0.311418 0.045 Uiso 1 1 calc R
C29 C 1.2140(3) 0.59454(12) 0.73879(17) 0.0421(6) Uani 1 1 d .
H29A H 1.303687 0.569379 0.732264 0.051 Uiso 1 1 calc R
H29B H 1.248536 0.635801 0.736586 0.051 Uiso 1 1 calc R
C9 C 0.0872(3) 0.57179(12) 0.22005(19) 0.0413(6) Uani 1 1 d .
H9 H -0.005287 0.555113 0.233078 0.050 Uiso 1 1 calc R
C31 C 0.0532(3) 0.74446(12) 0.5964(2) 0.0470(7) Uani 1 1 d .
H31A H 0.080113 0.721843 0.657193 0.070 Uiso 1 1 calc GR
H31B H -0.045954 0.729024 0.552207 0.070 Uiso 1 1 calc GR
H31C H 0.037726 0.785737 0.610749 0.070 Uiso 1 1 calc GR
C30 C 1.1896(4) 0.58361(17) 0.8385(2) 0.0731(10) Uani 1 1 d .
H30A H 1.162760 0.542241 0.844194 0.110 Uiso 1 1 calc GR
H30B H 1.101787 0.608323 0.846990 0.110 Uiso 1 1 calc GR
H30C H 1.288535 0.593191 0.888938 0.110 Uiso 1 1 calc GR

loop_
_atom_site_aniso_label
_atom_site_aniso_U_11
_atom_site_aniso_U_22
_atom_site_aniso_U_33
_atom_site_aniso_U_23
_atom_site_aniso_U_13
_atom_site_aniso_U_12
S1 0.0261(3) 0.0230(3) 0.0261(3) -0.0024(2) 0.0082(2) -0.0009(2)
O2 0.0345(9) 0.0318(9) 0.0275(8) -0.0042(6) 0.0125(7) 0.0026(7)
O1 0.0329(8) 0.0237(9) 0.0384(9) -0.0021(7) 0.0103(7) -0.0048(7)
N1 0.0249(9) 0.0244(10) 0.0243(9) -0.0020(7) 0.0073(8) -0.0014(8)
N2 0.0300(10) 0.0265(11) 0.0318(10) -0.0022(8) 0.0117(9) -0.0021(8)
C23 0.0266(11) 0.0203(12) 0.0272(11) 0.0000(9) 0.0071(10) 0.0000(9)
C3 0.0258(11) 0.0230(12) 0.0250(11) -0.0013(9) 0.0059(9) 0.0018(9)
C17 0.0289(12) 0.0173(11) 0.0288(11) -0.0028(9) 0.0108(10) -0.0015(9)
C5 0.0287(11) 0.0201(12) 0.0291(11) -0.0045(9) 0.0094(10) 0.0027(9)
C1 0.0230(11) 0.0243(12) 0.0247(11) 0.0005(9) 0.0037(10) -0.0021(9)
C4 0.0299(12) 0.0237(12) 0.0268(11) -0.0026(9) 0.0133(10) 0.0006(9)
C22 0.0304(12) 0.0260(13) 0.0313(12) 0.0010(9) 0.0080(10) -0.0013(10)
C11 0.0222(11) 0.0239(13) 0.0292(11) 0.0005(9) 0.0061(9) -0.0011(9)
C24 0.0311(12) 0.0322(14) 0.0281(12) -0.0012(10) 0.0097(10) -0.0006(10)
C2 0.0312(12) 0.0266(14) 0.0321(12) -0.0027(10) 0.0132(10) 0.0012(10)
C16 0.0329(12) 0.0249(13) 0.0314(12) 0.0013(10) 0.0094(10) -0.0029(10)
C26 0.0348(13) 0.0214(13) 0.0331(12) -0.0027(9) 0.0048(11) 0.0001(10)
C25 0.0291(12) 0.0316(14) 0.0367(13) -0.0059(10) 0.0114(11) -0.0059(10)
C20 0.0361(13) 0.0235(13) 0.0422(13) -0.0021(10) 0.0186(12) -0.0012(10)
C28 0.0307(12) 0.0348(14) 0.0325(13) 0.0059(10) 0.0102(11) -0.0017(10)
C6 0.0363(13) 0.0261(13) 0.0332(12) 0.0006(10) 0.0117(11) 0.0008(10)
C21 0.0426(14) 0.0314(14) 0.0294(12) 0.0016(10) 0.0160(11) -0.0019(11)
C12 0.0388(13) 0.0302(14) 0.0332(12) 0.0023(10) 0.0135(11) -0.0016(11)
C10 0.0331(13) 0.0390(15) 0.0358(13) -0.0043(11) 0.0145(11) -0.0027(11)
C18 0.0345(13) 0.0357(15) 0.0268(12) 0.0006(10) 0.0062(11) 0.0000(11)
C15 0.0373(13) 0.0308(14) 0.0362(13) -0.0055(10) 0.0147(11) -0.0032(10)
C19 0.0269(12) 0.0363(15) 0.0455(14) -0.0015(11) 0.0086(11) 0.0005(10)
C8 0.0336(13) 0.0362(16) 0.0479(15) -0.0104(12) -0.0007(12) 0.0041(11)
C27 0.0422(14) 0.0406(15) 0.0240(12) 0.0033(10) 0.0092(11) -0.0013(12)
C14 0.0363(13) 0.0235(13) 0.0516(15) -0.0036(11) 0.0161(12) 0.0001(10)
C7 0.0436(14) 0.0356(15) 0.0294(12) -0.0015(10) 0.0039(12) 0.0044(12)
C13 0.0429(14) 0.0259(14) 0.0448(14) 0.0081(11) 0.0158(12) -0.0004(11)
C29 0.0431(15) 0.0413(16) 0.0357(13) -0.0054(11) 0.0002(12) 0.0003(12)
C9 0.0304(13) 0.0449(16) 0.0502(16) -0.0101(12) 0.0140(12) -0.0072(11)
C31 0.0465(16) 0.0424(17) 0.0617(17) 0.0024(13) 0.0311(14) 0.0022(12)
C30 0.061(2) 0.115(3) 0.0351(16) -0.0068(17) -0.0017(15) -0.025(2)

loop_
_atom_type_symbol
_atom_type_description
_atom_type_scat_dispersion_real
_atom_type_scat_dispersion_imag
_atom_type_scat_source
C C 0.0033 0.0016 'International Tables Vol C Tables 4.2.6.8 and 6.1.1.4'
H H 0.0000 0.0000 'International Tables Vol C Tables 4.2.6.8 and 6.1.1.4'
N N 0.0061 0.0033 'International Tables Vol C Tables 4.2.6.8 and 6.1.1.4'
O O 0.0106 0.0060 'International Tables Vol C Tables 4.2.6.8 and 6.1.1.4'
S S 0.1246 0.1234 'International Tables Vol C Tables 4.2.6.8 and 6.1.1.4'

loop_
_geom_angle_atom_site_label_1
_geom_angle_atom_site_label_2
_geom_angle_atom_site_label_3
_geom_angle
O2 S1 C23 108.99(9)
O2 S1 C4 108.32(9)
O1 S1 O2 118.64(9)
O1 S1 C23 108.90(10)
O1 S1 C4 106.62(9)
C23 S1 C4 104.44(10)
C3 N1 C17 124.39(17)
C1 N1 C3 106.79(16)
C1 N1 C17 127.80(17)
C1 N2 C2 105.72(17)
C24 C23 S1 119.70(16)
C24 C23 C28 120.5(2)
C28 C23 S1 119.74(16)
N1 C3 C4 120.07(17)
C2 C3 N1 105.18(18)
C2 C3 C4 134.37(19)
C22 C17 N1 120.73(19)
C18 C17 N1 119.03(18)
C18 C17 C22 120.23(19)
C6 C5 C4 120.96(18)
C10 C5 C4 120.12(19)
C10 C5 C6 118.9(2)
N1 C1 C11 125.42(18)
N2 C1 N1 110.94(18)
N2 C1 C11 123.63(18)
C3 C4 S1 111.07(14)
C3 C4 C5 114.98(17)
C5 C4 S1 107.72(14)
C17 C22 C21 118.7(2)
C16 C11 C1 123.16(19)
C12 C11 C1 118.29(19)
C12 C11 C16 118.5(2)
C25 C24 C23 119.5(2)
C3 C2 N2 111.38(18)
C15 C16 C11 120.6(2)
C25 C26 C27 117.8(2)
C25 C26 C29 119.0(2)
C27 C26 C29 123.2(2)
C24 C25 C26 121.6(2)
C21 C20 C19 117.9(2)
C21 C20 C31 122.0(2)
C19 C20 C31 120.2(2)
C27 C28 C23 118.8(2)
C7 C6 C5 120.2(2)
C20 C21 C22 121.9(2)
C13 C12 C11 120.8(2)
C9 C10 C5 120.9(2)
C17 C18 C19 120.1(2)
C16 C15 C14 120.1(2)
C18 C19 C20 121.1(2)
C7 C8 C9 119.8(2)
C28 C27 C26 121.8(2)
C13 C14 C15 119.9(2)
C6 C7 C8 120.5(2)
C14 C13 C12 120.1(2)
C30 C29 C26 117.6(2)
C10 C9 C8 119.8(2)

loop_
_geom_bond_atom_site_label_1
_geom_bond_atom_site_label_2
_geom_bond_distance
S1 O2 1.4402(14)
S1 O1 1.4365(15)
S1 C23 1.759(2)
S1 C4 1.817(2)
N1 C3 1.392(3)
N1 C17 1.446(2)
N1 C1 1.378(3)
N2 C1 1.324(3)
N2 C2 1.368(3)
C23 C24 1.387(3)
C23 C28 1.388(3)
C3 C4 1.501(3)
C3 C2 1.362(3)
C17 C22 1.389(3)
C17 C18 1.371(3)
C5 C4 1.518(3)
C5 C6 1.392(3)
C5 C10 1.386(3)
C1 C11 1.473(3)
C22 C21 1.394(3)
C11 C16 1.396(3)
C11 C12 1.394(3)
C24 C25 1.373(3)
C16 C15 1.384(3)
C26 C25 1.389(3)
C26 C27 1.392(3)
C26 C29 1.508(3)
C20 C21 1.379(3)
C20 C19 1.389(3)
C20 C31 1.509(3)
C28 C27 1.382(3)
C6 C7 1.377(3)
C12 C13 1.383(3)
C10 C9 1.376(3)
C18 C19 1.386(3)
C15 C14 1.383(3)
C8 C7 1.379(3)
C8 C9 1.384(3)
C14 C13 1.383(3)
C29 C30 1.482(3)
